data_2020247
loop_
_publ_author_name
'Duhlev, R.'
'Brown, I. D.'

_publ_section_title
;
 Structure of magnesium zinc tetrabromide heptahydrate, Mg Zn Br4 (H2 O)7
;
_journal_coden_ASTM ACSCEE
_journal_issue 5
_journal_name_full
;
 Acta Crystallographica, Section C: Crystal Structure Communications
;
_journal_page_first 697
_journal_page_last 699
_journal_paper_doi 10.1107/s0108270189001708
_journal_volume 45
_journal_year 1989
_chemical_formula_sum 'Br4 H14 Mg O7 Zn'
_chemical_name_systematic '(Mg (H2 O)6) (Zn Br4) (H2 O)'
_space_group_IT_number 14
_symmetry_space_group_name_Hall '-P 2yn'
_symmetry_space_group_name_H-M 'P 1 21/n 1'
_cell_angle_alpha 90
_cell_angle_beta 97.92
_cell_angle_gamma 90
_cell_formula_units_Z 4
_cell_length_a 8.327
_cell_length_b 12.596
_cell_length_c 14.048
_cell_volume 1459.396
_cod_data_source_file Duhlev_ACSCEE_1989_715.cif
_cod_data_source_block H14Br4Mg1O7Zn1
_cod_depositor_comments
;
 Marking attached hydrogen atoms.

 Antanas Vaitkus,
 2017-11-23
;
_cod_original_sg_symbol_Hall '-P 2ybc (x-z,y,z)'
_cod_original_formula_sum 'H14 Br4 Mg1 O7 Zn1'
_cod_database_code 2020247

loop_
_symmetry_equiv_pos_as_xyz
x,y,z
-x+1/2,y+1/2,-z+1/2
-x,-y,-z
x-1/2,-y-1/2,z-1/2

loop_
_atom_site_label
_atom_site_type_symbol
_atom_site_fract_x
_atom_site_fract_y
_atom_site_fract_z
_atom_site_occupancy
_atom_site_U_iso_or_equiv
_atom_site_attached_hydrogens
Mg1 Mg+2 0.5 0.5 0 1 0.0 0
Mg2 Mg+2 0 0.5 0.5 1 0.0 0
Zn1 Zn+2 0.4736 0.30477 0.31979 1 0.0 0
Br1 Br-1 0.4328 0.21811 0.46769 1 0.0 0
Br2 Br-1 0.4978 0.49239 0.3401 1 0.0 0
Br3 Br-1 0.7242 0.23437 0.27473 1 0.0 0
Br4 Br-1 0.2477 0.26131 0.20138 1 0.0 0
O1 O-2 0.388 0.5639 0.1092 1 0.0 2
O2 O-2 0.3606 0.3664 -0.0006 1 0.0 2
O3 O-2 0.6687 0.4325 0.1032 1 0.0 2
O4 O-2 0.1374 0.3695 0.5444 1 0.0 2
O5 O-2 -0.2033 0.419 0.5254 1 0.0 2
O6 O-2 -0.0328 0.4433 0.3634 1 0.0 2
O7 O-2 -0.0042 0.4811 0.1706 1 0.0 2
